data_1545400
loop_
_publ_author_name
'Chan, Chieh-Kai'
'Tsai, Yu-Lin'
'Chang, Meng-Yang'

_publ_section_title
;
 Construction of Nitrated Benzo[3.3.1]bicyclic Acetal/Ketal Core via
 Nitration of o-Carbonyl Allylbenzenes.
;
_journal_issue 6
_journal_name_full 'Organic letters'
_journal_page_first 1358
_journal_page_last 1361
_journal_paper_doi 10.1021/acs.orglett.7b00245
_journal_volume 19
_journal_year 2017
_chemical_formula_sum 'C19 H15 F3 N2 O6'
_chemical_formula_weight 424.33
_space_group_crystal_system triclinic
_space_group_IT_number 2
_space_group_name_Hall '-P 1'
_space_group_name_H-M_alt 'P -1'
_symmetry_space_group_name_Hall '-P 1'
_symmetry_space_group_name_H-M 'P -1'
_atom_sites_solution_hydrogens geom
_audit_creation_method SHELXL-2014/6
_cell_angle_alpha 109.122(9)
_cell_angle_beta 91.307(11)
_cell_angle_gamma 110.730(9)
_cell_formula_units_Z 2
_cell_length_a 9.364(6)
_cell_length_b 9.834(4)
_cell_length_c 11.190(5)
_cell_measurement_reflns_used 2676
_cell_measurement_temperature 100(2)
_cell_measurement_theta_max 26.1584
_cell_measurement_theta_min 2.3548
_cell_volume 899.3(8)
_computing_cell_refinement 'SAINT V8.34A (Bruker AXS Inc., 2013)'
_computing_data_collection 'Bruker APEX2'
_computing_data_reduction 'SAINT V8.34A (Bruker AXS Inc., 2013)'
_computing_molecular_graphics 'Bruker SHELXTL'
_computing_publication_material 'Bruker SHELXTL'
_computing_structure_refinement 'SHELXL-2014/6 (Sheldrick, 2014)'
_diffrn_ambient_temperature 100(2)
_diffrn_detector_area_resol_mean 8.3333
_diffrn_measured_fraction_theta_full 0.999
_diffrn_measured_fraction_theta_max 0.991
_diffrn_measurement_device_type 'Bruker APEX-II CCD'
_diffrn_measurement_method '\f and \w scans'
_diffrn_radiation_type MoK\a
_diffrn_radiation_wavelength 0.71073
_diffrn_reflns_av_R_equivalents 0.0618
_diffrn_reflns_av_unetI/netI 0.0609
_diffrn_reflns_Laue_measured_fraction_full 0.999
_diffrn_reflns_Laue_measured_fraction_max 0.991
_diffrn_reflns_limit_h_max 11
_diffrn_reflns_limit_h_min -11
_diffrn_reflns_limit_k_max 12
_diffrn_reflns_limit_k_min -12
_diffrn_reflns_limit_l_max 14
_diffrn_reflns_limit_l_min -14
_diffrn_reflns_number 14149
_diffrn_reflns_point_group_measured_fraction_full 0.999
_diffrn_reflns_point_group_measured_fraction_max 0.991
_diffrn_reflns_theta_full 25.242
_diffrn_reflns_theta_max 26.493
_diffrn_reflns_theta_min 1.950
_exptl_absorpt_coefficient_mu 0.137
_exptl_absorpt_correction_T_max 0.9485
_exptl_absorpt_correction_T_min 0.8196
_exptl_absorpt_correction_type multi-scan
_exptl_absorpt_process_details 'SADABS V2014/4 (Bruker AXS Inc.)'
_exptl_crystal_colour Colorless
_exptl_crystal_density_diffrn 1.567
_exptl_crystal_density_meas ?
_exptl_crystal_density_method 'not measured'
_exptl_crystal_description Tabullar
_exptl_crystal_F_000 436
_exptl_crystal_size_max 0.15
_exptl_crystal_size_mid 0.11
_exptl_crystal_size_min 0.04
_refine_diff_density_max 0.768
_refine_diff_density_min -0.453
_refine_diff_density_rms 0.065
_refine_ls_extinction_method none
_refine_ls_goodness_of_fit_ref 1.029
_refine_ls_hydrogen_treatment constr
_refine_ls_matrix_type full
_refine_ls_number_parameters 273
_refine_ls_number_reflns 3691
_refine_ls_number_restraints 0
_refine_ls_restrained_S_all 1.029
_refine_ls_R_factor_all 0.0873
_refine_ls_R_factor_gt 0.0583
_refine_ls_shift/su_max 0.000
_refine_ls_shift/su_mean 0.000
_refine_ls_structure_factor_coef Fsqd
_refine_ls_weighting_details 'w=1/[\s^2^(Fo^2^)+(0.0679P)^2^+0.9013P] where P=(Fo^2^+2Fc^2^)/3'
_refine_ls_weighting_scheme calc
_refine_ls_wR_factor_gt 0.1440
_refine_ls_wR_factor_ref 0.1632
_reflns_Friedel_coverage 0.000
_reflns_number_gt 2575
_reflns_number_total 3691
_reflns_threshold_expression 'I > 2\s(I)'
_cod_data_source_file ol7b00245_si_004.cif
_cod_data_source_block 170115LT
_cod_depositor_comments
;
The following automatic conversions were performed:

'_exptl_crystal_density_meas' value 'not measured' was changed to '?'
- the value is perceived as not measured.

Automatic conversion script
Id: cif_fix_values 4973 2017-02-22 13:04:09Z antanas 

 Adding full bibliography for 1545398--1545406.cif.
;
_cod_original_cell_volume 899.2(8)
_cod_database_code 1545400
_shelx_space_group_comment
;
The symmetry employed for this shelxl refinement is uniquely defined
by the following loop, which should always be used as a source of
symmetry information in preference to the above space-group names.
They are only intended as comments.
;
_shelxl_version_number 2014/6

loop_
_space_group_symop_operation_xyz
'x, y, z'
'-x, -y, -z'

loop_
_atom_site_label
_atom_site_type_symbol
_atom_site_fract_x
_atom_site_fract_y
_atom_site_fract_z
_atom_site_U_iso_or_equiv
_atom_site_adp_type
_atom_site_occupancy
_atom_site_site_symmetry_order
_atom_site_calc_flag
_atom_site_refinement_flags_posn
_atom_site_refinement_flags_adp
F1 F -0.4774(3) 0.1465(3) 0.0058(3) 0.0876(10) Uani 1 1 d . .
F2 F -0.4049(3) 0.2941(3) -0.0972(2) 0.0869(10) Uani 1 1 d . .
F3 F -0.5486(3) 0.3340(4) 0.0374(3) 0.1025(12) Uani 1 1 d . .
O1 O -0.1484(2) 0.7124(2) 0.58957(18) 0.0251(4) Uani 1 1 d . .
O2 O -0.0314(3) 0.7296(3) 0.9389(2) 0.0481(6) Uani 1 1 d . .
O3 O 0.5159(2) 0.7437(3) 0.4448(2) 0.0370(5) Uani 1 1 d . .
O4 O 0.5028(2) 0.9741(3) 0.67598(19) 0.0356(5) Uani 1 1 d . .
O5 O 0.1414(2) 0.9630(3) 0.98558(19) 0.0351(5) Uani 1 1 d . .
O6 O -0.0114(2) 0.9803(2) 0.64738(17) 0.0222(4) Uani 1 1 d . .
N1 N -0.1097(3) 0.7207(3) 0.7120(2) 0.0250(5) Uani 1 1 d . .
N2 N 0.0380(3) 0.8440(3) 0.9125(2) 0.0292(6) Uani 1 1 d . .
C1 C -0.4317(4) 0.2924(4) 0.0181(3) 0.0332(7) Uani 1 1 d . .
C2 C -0.2925(3) 0.3959(3) 0.1193(3) 0.0246(6) Uani 1 1 d . .
C3 C -0.2788(3) 0.3658(3) 0.2315(3) 0.0230(6) Uani 1 1 d . .
H1 H -0.3555 0.2789 0.2428 0.028 Uiso 1 1 calc R U
C4 C -0.1526(3) 0.4635(3) 0.3263(2) 0.0217(6) Uani 1 1 d . .
H2 H -0.1440 0.4446 0.4036 0.026 Uiso 1 1 calc R U
C5 C -0.0373(3) 0.5899(3) 0.3093(2) 0.0184(5) Uani 1 1 d . .
C6 C 0.1050(3) 0.6904(3) 0.4073(2) 0.0182(5) Uani 1 1 d . .
C7 C 0.1053(3) 0.8049(3) 0.5223(2) 0.0175(5) Uani 1 1 d . .
C8 C -0.0401(3) 0.8353(3) 0.5520(2) 0.0207(5) Uani 1 1 d . .
H14 H -0.0917 0.8333 0.4719 0.025 Uiso 1 1 calc R U
C9 C -0.0019(3) 0.8460(3) 0.7842(2) 0.0220(6) Uani 1 1 d . .
C10 C -0.0521(3) 0.6167(3) 0.1955(3) 0.0277(6) Uani 1 1 d . .
H3 H 0.0258 0.7016 0.1826 0.033 Uiso 1 1 calc R U
C11 C -0.1794(3) 0.5206(3) 0.1013(3) 0.0309(7) Uani 1 1 d . .
H4 H -0.1891 0.5401 0.0244 0.037 Uiso 1 1 calc R U
C12 C 0.2416(3) 0.6700(3) 0.3814(2) 0.0210(6) Uani 1 1 d . .
H15 H 0.2415 0.5927 0.3035 0.025 Uiso 1 1 calc R U
C13 C 0.3795(3) 0.7605(3) 0.4671(3) 0.0233(6) Uani 1 1 d . .
C14 C 0.5099(4) 0.6038(4) 0.3475(3) 0.0405(8) Uani 1 1 d . .
H5 H 0.4412 0.5135 0.3653 0.061 Uiso 1 1 calc R U
H7 H 0.6140 0.6022 0.3464 0.061 Uiso 1 1 calc R U
H6 H 0.4706 0.5998 0.2640 0.061 Uiso 1 1 calc R U
C15 C 0.3795(3) 0.8747(3) 0.5820(2) 0.0219(6) Uani 1 1 d . .
C16 C 0.6456(3) 0.9566(4) 0.6843(3) 0.0343(7) Uani 1 1 d . .
H10 H 0.6270 0.8485 0.6739 0.051 Uiso 1 1 calc R U
H9 H 0.7077 1.0263 0.7682 0.051 Uiso 1 1 calc R U
H8 H 0.7011 0.9829 0.6167 0.051 Uiso 1 1 calc R U
C17 C 0.2420(3) 0.8959(3) 0.6088(2) 0.0193(5) Uani 1 1 d . .
C18 C 0.0802(3) 0.9933(3) 0.7594(2) 0.0205(5) Uani 1 1 d . .
H13 H 0.0816 1.0844 0.8339 0.025 Uiso 1 1 calc R U
C19 C 0.2442(3) 1.0175(3) 0.7341(2) 0.0213(6) Uani 1 1 d . .
H12 H 0.2962 1.1227 0.7306 0.026 Uiso 1 1 calc R U
H11 H 0.3030 1.0099 0.8047 0.026 Uiso 1 1 calc R U

loop_
_atom_site_aniso_label
_atom_site_aniso_U_11
_atom_site_aniso_U_22
_atom_site_aniso_U_33
_atom_site_aniso_U_23
_atom_site_aniso_U_13
_atom_site_aniso_U_12
F1 0.096(2) 0.0312(12) 0.0904(19) 0.0162(12) -0.0702(16) -0.0170(12)
F2 0.0731(17) 0.100(2) 0.0304(12) 0.0163(13) -0.0251(11) -0.0242(15)
F3 0.0481(15) 0.104(2) 0.098(2) -0.0458(17) -0.0487(14) 0.0434(15)
O1 0.0163(9) 0.0281(11) 0.0241(10) 0.0059(8) 0.0030(7) 0.0040(8)
O2 0.0662(17) 0.0458(14) 0.0397(14) 0.0274(12) 0.0183(12) 0.0179(13)
O3 0.0170(10) 0.0414(13) 0.0367(12) -0.0074(10) 0.0030(9) 0.0126(9)
O4 0.0136(10) 0.0452(13) 0.0289(11) -0.0078(10) -0.0048(8) 0.0092(9)
O5 0.0284(11) 0.0505(14) 0.0234(11) 0.0106(10) 0.0011(9) 0.0145(10)
O6 0.0207(9) 0.0237(10) 0.0205(9) 0.0050(8) 0.0009(7) 0.0093(8)
N1 0.0216(12) 0.0272(13) 0.0251(12) 0.0078(10) 0.0089(9) 0.0094(10)
N2 0.0325(14) 0.0363(15) 0.0240(13) 0.0127(12) 0.0106(11) 0.0170(12)
C1 0.0356(17) 0.0271(16) 0.0261(16) 0.0045(13) -0.0118(13) 0.0053(13)
C2 0.0224(14) 0.0224(14) 0.0209(14) 0.0017(11) -0.0068(11) 0.0057(11)
C3 0.0194(13) 0.0227(14) 0.0217(14) 0.0064(11) 0.0008(10) 0.0038(11)
C4 0.0196(13) 0.0253(14) 0.0185(13) 0.0081(11) 0.0012(10) 0.0063(11)
C5 0.0170(12) 0.0188(13) 0.0151(12) 0.0020(10) -0.0007(10) 0.0058(10)
C6 0.0169(12) 0.0192(13) 0.0164(13) 0.0070(11) 0.0008(10) 0.0040(10)
C7 0.0153(12) 0.0198(13) 0.0158(12) 0.0062(10) 0.0013(9) 0.0050(10)
C8 0.0167(12) 0.0222(13) 0.0185(13) 0.0048(11) -0.0002(10) 0.0043(11)
C9 0.0199(13) 0.0289(15) 0.0213(14) 0.0097(12) 0.0090(10) 0.0127(12)
C10 0.0265(15) 0.0245(14) 0.0223(14) 0.0078(12) -0.0027(11) -0.0003(12)
C11 0.0356(17) 0.0294(16) 0.0202(14) 0.0104(13) -0.0058(12) 0.0031(13)
C12 0.0202(13) 0.0213(13) 0.0164(13) 0.0033(11) 0.0027(10) 0.0051(11)
C13 0.0141(12) 0.0293(15) 0.0232(14) 0.0054(12) 0.0046(10) 0.0083(11)
C14 0.0258(16) 0.0440(19) 0.0426(19) -0.0034(16) 0.0038(14) 0.0207(15)
C15 0.0136(12) 0.0266(14) 0.0182(13) 0.0029(11) -0.0013(10) 0.0044(11)
C16 0.0174(14) 0.0425(18) 0.0346(17) 0.0037(14) -0.0044(12) 0.0118(13)
C17 0.0157(12) 0.0220(13) 0.0162(13) 0.0065(11) 0.0009(10) 0.0032(10)
C18 0.0193(13) 0.0218(13) 0.0174(13) 0.0036(11) 0.0002(10) 0.0074(11)
C19 0.0174(13) 0.0231(14) 0.0162(13) 0.0023(11) 0.0009(10) 0.0042(11)

loop_
_atom_type_symbol
_atom_type_description
_atom_type_scat_dispersion_real
_atom_type_scat_dispersion_imag
_atom_type_scat_source
C C 0.0033 0.0016 'International Tables Vol C Tables 4.2.6.8 and 6.1.1.4'
H H 0.0000 0.0000 'International Tables Vol C Tables 4.2.6.8 and 6.1.1.4'
N N 0.0061 0.0033 'International Tables Vol C Tables 4.2.6.8 and 6.1.1.4'
O O 0.0106 0.0060 'International Tables Vol C Tables 4.2.6.8 and 6.1.1.4'
F F 0.0171 0.0103 'International Tables Vol C Tables 4.2.6.8 and 6.1.1.4'

loop_
_geom_angle_atom_site_label_1
_geom_angle_atom_site_label_2
_geom_angle_atom_site_label_3
_geom_angle
N1 O1 C8 115.01(19)
C13 O3 C14 117.7(2)
C15 O4 C16 123.9(2)
C8 O6 C18 108.58(19)
C9 N1 O1 116.2(2)
O2 N2 O5 124.8(2)
O2 N2 C9 119.8(3)
O5 N2 C9 115.4(2)
F3 C1 F1 108.1(3)
F3 C1 F2 104.8(3)
F1 C1 F2 104.8(3)
F3 C1 C2 113.0(3)
F1 C1 C2 113.1(2)
F2 C1 C2 112.4(3)
C11 C2 C3 120.5(2)
C11 C2 C1 120.1(2)
C3 C2 C1 119.4(2)
C4 C3 C2 119.5(2)
C4 C3 H1 120.2
C2 C3 H1 120.2
C3 C4 C5 120.6(2)
C3 C4 H2 119.7
C5 C4 H2 119.7
C10 C5 C4 119.0(2)
C10 C5 C6 119.7(2)
C4 C5 C6 121.2(2)
C12 C6 C7 119.3(2)
C12 C6 C5 118.1(2)
C7 C6 C5 122.7(2)
C17 C7 C6 119.8(2)
C17 C7 C8 119.2(2)
C6 C7 C8 120.9(2)
O6 C8 O1 109.1(2)
O6 C8 C7 113.5(2)
O1 C8 C7 110.9(2)
O6 C8 H14 107.7
O1 C8 H14 107.7
C7 C8 H14 107.7
N1 C9 N2 113.2(2)
N1 C9 C18 129.1(2)
N2 C9 C18 117.6(2)
C11 C10 C5 120.5(3)
C11 C10 H3 119.7
C5 C10 H3 119.7
C2 C11 C10 119.9(3)
C2 C11 H4 120.1
C10 C11 H4 120.1
C6 C12 C13 121.5(2)
C6 C12 H15 119.2
C13 C12 H15 119.3
O3 C13 C12 123.1(2)
O3 C13 C15 117.7(2)
C12 C13 C15 119.2(2)
O3 C14 H5 109.5
O3 C14 H7 109.5
H5 C14 H7 109.5
O3 C14 H6 109.5
H5 C14 H6 109.5
H7 C14 H6 109.5
O4 C15 C17 113.2(2)
O4 C15 C13 127.2(2)
C17 C15 C13 119.6(2)
O4 C16 H10 109.5
O4 C16 H9 109.5
H10 C16 H9 109.5
O4 C16 H8 109.5
H10 C16 H8 109.5
H9 C16 H8 109.5
C7 C17 C15 120.6(2)
C7 C17 C19 120.7(2)
C15 C17 C19 118.7(2)
O6 C18 C9 105.5(2)
O6 C18 C19 109.4(2)
C9 C18 C19 113.9(2)
O6 C18 H13 109.3
C9 C18 H13 109.3
C19 C18 H13 109.3
C17 C19 C18 109.9(2)
C17 C19 H12 109.7
C18 C19 H12 109.7
C17 C19 H11 109.7
C18 C19 H11 109.7
H12 C19 H11 108.2

loop_
_geom_bond_atom_site_label_1
_geom_bond_atom_site_label_2
_geom_bond_distance
F1 C1 1.301(4)
F2 C1 1.324(4)
F3 C1 1.297(4)
O1 N1 1.377(3)
O1 C8 1.466(3)
O2 N2 1.219(3)
O3 C13 1.363(3)
O3 C14 1.429(4)
O4 C15 1.366(3)
O4 C16 1.412(3)
O5 N2 1.229(3)
O6 C8 1.401(3)
O6 C18 1.446(3)
N1 C9 1.273(4)
N2 C9 1.483(3)
C1 C2 1.502(4)
C2 C11 1.385(4)
C2 C3 1.394(4)
C3 C4 1.384(4)
C3 H1 0.9500
C4 C5 1.400(4)
C4 H2 0.9500
C5 C10 1.396(4)
C5 C6 1.499(3)
C6 C12 1.387(4)
C6 C7 1.404(4)
C7 C17 1.393(3)
C7 C8 1.516(4)
C8 H14 1.0000
C9 C18 1.501(4)
C10 C11 1.385(4)
C10 H3 0.9500
C11 H4 0.9500
C12 C13 1.396(4)
C12 H15 0.9500
C13 C15 1.403(4)
C14 H5 0.9800
C14 H7 0.9800
C14 H6 0.9800
C15 C17 1.400(4)
C16 H10 0.9800
C16 H9 0.9800
C16 H8 0.9800
C17 C19 1.510(4)
C18 C19 1.516(4)
C18 H13 1.0000
C19 H12 0.9900
C19 H11 0.9900
